data_7101141
loop_
_publ_author_name
'Jerry L. Atwood'
'Scott J. Dalgarno'
'Michaele J. Hardie'
'Colin L. Raston'

_publ_section_title
;
Confinement of amino acids: Selective single crystal
p-sulfonatocalix[6]arene complexation of L or D-leucine
;
_journal_issue 3
_journal_name_full 'Chemical Communications'
_journal_paper_doi 10.1039/b413821j
_journal_year 2005
_chemical_formula_moiety 'C78 H120.50 N6 O39.25 S6'
_chemical_formula_sum 'C78 H120.5 N6 O39.25 S6'
_chemical_formula_weight 1962.66
_chemical_name_common
;((L-leucine + H+)2Ip-sulfonatocalix(6)arene)(L-leucine +
H+)4).3.25H2O
;
_chemical_name_systematic
;
?
;
_space_group_IT_number 19
_symmetry_cell_setting orthorhombic
_symmetry_space_group_name_Hall 'P 2ac 2ab'
_symmetry_space_group_name_H-M 'P 21 21 21'
_atom_sites_solution_hydrogens geom
_atom_sites_solution_primary direct
_atom_sites_solution_secondary difmap
_audit_creation_method SHELXL-97
_cell_angle_alpha 90.00
_cell_angle_beta 90.00
_cell_angle_gamma 90.00
_cell_formula_units_Z 4
_cell_length_a 18.5302(8)
_cell_length_b 21.3013(8)
_cell_length_c 24.4166(11)
_cell_measurement_temperature 100(2)
_cell_volume 9637.7(7)
_computing_cell_refinement 'SAINT (Bruker, 1998)'
_computing_data_collection 'SMART (Bruker, 1998)'
_computing_data_reduction 'SAINT (Bruker, 1998)'
_computing_molecular_graphics 'X-Seed (Barbour, 1999)'
_computing_publication_material 'CIFTAB (Sheldrick, 1997)'
_computing_structure_refinement 'SHELXL-97 (Sheldrick, 1997)'
_computing_structure_solution 'SHELXS-97 (Sheldrick, 1990)'
_diffrn_ambient_temperature 100(2)
_diffrn_measured_fraction_theta_full 0.993
_diffrn_measured_fraction_theta_max 0.993
_diffrn_measurement_device_type 'Bruker-nonius X8'
_diffrn_radiation_source 'rotating anode'
_diffrn_radiation_type MoK\a
_diffrn_radiation_wavelength 0.71073
_diffrn_reflns_av_R_equivalents 0.1411
_diffrn_reflns_av_sigmaI/netI 0.1443
_diffrn_reflns_limit_h_max 22
_diffrn_reflns_limit_h_min -21
_diffrn_reflns_limit_k_max 25
_diffrn_reflns_limit_k_min -24
_diffrn_reflns_limit_l_max 29
_diffrn_reflns_limit_l_min -29
_diffrn_reflns_number 102169
_diffrn_reflns_theta_full 25.18
_diffrn_reflns_theta_max 25.18
_diffrn_reflns_theta_min 2.09
_exptl_absorpt_coefficient_mu 0.231
_exptl_absorpt_correction_type none
_exptl_crystal_density_diffrn 1.353
_exptl_crystal_density_method 'not measured'
_exptl_crystal_F_000 4162
_exptl_crystal_size_max 0.23
_exptl_crystal_size_mid 0.11
_exptl_crystal_size_min 0.06
_refine_diff_density_max 0.695
_refine_diff_density_min -0.432
_refine_diff_density_rms 0.090
_refine_ls_abs_structure_details 'Flack H D (1983), Acta Cryst. A39, 876-881'
_refine_ls_abs_structure_Flack 0.09(10)
_refine_ls_extinction_method none
_refine_ls_goodness_of_fit_ref 1.216
_refine_ls_hydrogen_treatment mixed
_refine_ls_matrix_type full
_refine_ls_number_parameters 1083
_refine_ls_number_reflns 17229
_refine_ls_number_restraints 12
_refine_ls_restrained_S_all 1.216
_refine_ls_R_factor_all 0.1918
_refine_ls_R_factor_gt 0.0900
_refine_ls_shift/su_max 0.001
_refine_ls_shift/su_mean 0.000
_refine_ls_structure_factor_coef Fsqd
_refine_ls_weighting_details 'calc w=1/[\s^2^(Fo^2^)+(0.1000P)^2^+0.0000P] where P=(Fo^2^+2Fc^2^)/3'
_refine_ls_weighting_scheme calc
_refine_ls_wR_factor_gt 0.1986
_refine_ls_wR_factor_ref 0.2378
_reflns_number_gt 8738
_reflns_number_total 17229
_reflns_threshold_expression >2sigma(I)
_cod_data_source_file b413821j.txt
_cod_depositor_comments
;
The following automatic conversions were performed:
'_symmetry_cell_setting' value 'Orthorhombic' changed to 'orthorhombic'
according to '/home/saulius/struct/CIF-dictionaries/cif_core.dic'
dictionary named 'cif_core.dic' version 2.4.1 from 2010-06-29.

Automatic conversion script
Id: cif_fix_enum 1527 2010-12-29 10:47:43Z saulius 
;
_cod_original_sg_symbol_H-M P212121
_cod_original_formula_sum 'C78 H120.50 N6 O39.25 S6'
_cod_database_code 7101141

loop_
_symmetry_equiv_pos_as_xyz
'x, y, z'
'-x+1/2, -y, z+1/2'
'x+1/2, -y+1/2, -z'
'-x, y+1/2, -z+1/2'

loop_
_atom_site_label
_atom_site_type_symbol
_atom_site_fract_x
_atom_site_fract_y
_atom_site_fract_z
_atom_site_U_iso_or_equiv
_atom_site_adp_type
_atom_site_occupancy
_atom_site_symmetry_multiplicity
_atom_site_calc_flag
_atom_site_refinement_flags
_atom_site_disorder_assembly
_atom_site_disorder_group
S1 S 0.54958(16) 1.20764(10) 0.06928(12) 0.0645(7) Uani 1 1 d . . .
O1 O 0.546(3) 1.1934(17) 0.1318(18) 0.101(2) Uani 0.20 1 d P A 1
N1 N 0.6430(6) 1.1850(5) 0.2099(4) 0.113(4) Uani 1 1 d . . .
H150 H 0.6668 1.2112 0.2330 0.169 Uiso 1 1 calc R . .
H151 H 0.5964 1.1807 0.2211 0.169 Uiso 1 1 calc R . .
H152 H 0.6438 1.2011 0.1754 0.169 Uiso 1 1 calc R . .
C1 C 0.5106(4) 1.0423(3) -0.0031(3) 0.0369(19) Uani 1 1 d . A .
S2 S 0.93941(12) 1.05982(11) 0.10292(10) 0.0562(6) Uani 1 1 d . . .
O2 O 0.5008(7) 1.1982(4) 0.1111(5) 0.101(2) Uani 0.80 1 d P A 2
N2 N 0.6569(4) 0.5147(3) 0.1818(4) 0.078(2) Uani 1 1 d . . .
H154 H 0.6551 0.4835 0.1564 0.117 Uiso 1 1 calc R . .
H155 H 0.6113 0.5267 0.1907 0.117 Uiso 1 1 calc R . .
H153 H 0.6799 0.5005 0.2123 0.117 Uiso 1 1 calc R . .
C2 C 0.5031(4) 1.0975(3) 0.0251(3) 0.041(2) Uani 1 1 d . . .
H2 H 0.4568 1.1101 0.0377 0.050 Uiso 1 1 calc R A .
S3 S 0.96286(11) 0.68218(11) 0.13134(10) 0.0531(6) Uani 1 1 d . . .
O3 O 0.474(3) 1.2396(15) 0.0474(17) 0.101(2) Uani 0.20 1 d P A -1
N3 N 0.5221(4) 0.3784(3) 0.0331(3) 0.0545(19) Uani 1 1 d . . .
H13A H 0.5587 0.4053 0.0416 0.082 Uiso 1 1 calc R . .
H13B H 0.5035 0.3887 -0.0002 0.082 Uiso 1 1 calc R . .
H13C H 0.5394 0.3384 0.0321 0.082 Uiso 1 1 calc R . .
C3 C 0.5631(5) 1.1356(3) 0.0356(3) 0.046(2) Uani 1 1 d . A .
S4 S 0.68953(11) 0.47042(9) 0.03041(9) 0.0452(5) Uani 1 1 d . . .
O4 O 0.5388(8) 1.2530(4) 0.0300(4) 0.101(2) Uani 0.80 1 d P A 2
N4 N 0.6469(4) 0.4348(3) -0.1253(3) 0.068(2) Uiso 1 1 d . . .
H4A H 0.6667 0.4691 -0.1418 0.102 Uiso 1 1 calc R . .
H4B H 0.6623 0.4327 -0.0900 0.102 Uiso 1 1 calc R . .
H4C H 0.5980 0.4380 -0.1260 0.102 Uiso 1 1 calc R . .
C4 C 0.6305(5) 1.1170(4) 0.0190(3) 0.046(2) Uani 1 1 d . . .
H4 H 0.6711 1.1424 0.0275 0.055 Uiso 1 1 calc R A .
S5 S 0.34075(11) 0.61783(9) 0.12419(9) 0.0438(5) Uani 1 1 d . . .
O5 O 0.603(3) 1.2549(16) 0.0421(17) 0.101(2) Uani 0.20 1 d P A 1
N5 N 0.0513(7) 0.5682(5) 0.2260(5) 0.125(4) Uiso 1 1 d . . .
H5A H 0.0049 0.5821 0.2251 0.188 Uiso 1 1 calc R . .
H5B H 0.0811 0.5986 0.2128 0.188 Uiso 1 1 calc R . .
H5C H 0.0638 0.5591 0.2612 0.188 Uiso 1 1 calc R . .
C5 C 0.6404(4) 1.0615(3) -0.0101(3) 0.0366(18) Uani 1 1 d . A .
S6 S 0.30482(12) 0.97426(11) 0.17562(10) 0.0581(6) Uani 1 1 d . . .
O6 O 0.6182(7) 1.2197(4) 0.0971(4) 0.101(2) Uani 0.80 1 d P A 2
N6 N 0.8437(12) 1.3943(10) 0.1230(9) 0.117(7) Uiso 0.50 1 d P . .
H6A H 0.8060 1.4212 0.1276 0.176 Uiso 0.50 1 calc PR . .
H6B H 0.8728 1.4086 0.0957 0.176 Uiso 0.50 1 calc PR . .
H6C H 0.8694 1.3918 0.1547 0.176 Uiso 0.50 1 calc PR . .
C6 C 0.5788(4) 1.0248(3) -0.0214(3) 0.0354(18) Uani 1 1 d . . .
O7 O 0.5870(3) 0.9705(2) -0.0510(2) 0.0485(14) Uani 1 1 d . A .
H100 H 0.5466 0.9533 -0.0552 0.058 Uiso 1 1 calc R . .
N7 N 0.583(2) 0.6892(18) -0.1834(17) 0.043(10) Uiso 0.15 1 d PD . .
C7 C 0.7151(4) 1.0428(3) -0.0291(3) 0.041(2) Uani 1 1 d . . .
H7B H 0.7103 1.0122 -0.0594 0.050 Uiso 1 1 calc R A .
H7A H 0.7397 1.0804 -0.0438 0.050 Uiso 1 1 calc R . .
O8 O 0.904(3) 1.118(3) 0.124(3) 0.0789(13) Uani 0.10 1 d P B 2
N8 N 0.6615(14) 0.7113(11) -0.1838(11) 0.089(8) Uiso 0.35 1 d PD . .
C8 C 0.7617(4) 1.0145(3) 0.0147(3) 0.0357(19) Uani 1 1 d . A .
O9 O 0.9515(4) 1.1128(4) 0.0670(3) 0.0789(13) Uani 0.90 1 d P B 1
C9 C 0.8213(4) 1.0468(4) 0.0374(3) 0.044(2) Uani 1 1 d . . .
H9 H 0.8309 1.0888 0.0266 0.052 Uiso 1 1 calc R A .
O10 O 0.997(4) 1.065(4) 0.063(3) 0.0789(13) Uani 0.10 1 d P B 2
C10 C 0.8661(4) 1.0175(3) 0.0757(3) 0.0345(18) Uani 1 1 d . A .
O11 O 1.0012(4) 1.0177(4) 0.1026(3) 0.0789(13) Uani 0.90 1 d P B 1
C11 C 0.8508(4) 0.9575(4) 0.0935(3) 0.0389(19) Uani 1 1 d . . .
H11 H 0.8815 0.9384 0.1198 0.047 Uiso 1 1 calc R A .
O12 O 0.968(4) 1.020(3) 0.152(3) 0.0789(13) Uani 0.10 1 d P B 2
C12 C 0.7925(4) 0.9247(3) 0.0741(3) 0.0353(18) Uani 1 1 d . A .
O13 O 0.9201(4) 1.0794(4) 0.1566(3) 0.0789(13) Uani 0.90 1 d P B 1
C13 C 0.7506(4) 0.9515(3) 0.0348(3) 0.0361(18) Uani 1 1 d . . .
O14 O 0.6937(3) 0.9190(2) 0.0124(2) 0.0462(14) Uani 1 1 d . A .
H101 H 0.6730 0.9416 -0.0111 0.055 Uiso 1 1 calc R . .
C14 C 0.7714(4) 0.8613(3) 0.0983(3) 0.0395(19) Uani 1 1 d . . .
H14A H 0.7192 0.8549 0.0918 0.047 Uiso 1 1 calc R A .
H14B H 0.7787 0.8632 0.1384 0.047 Uiso 1 1 calc R . .
O15 O 0.9508(4) 0.7022(3) 0.1861(3) 0.0760(19) Uani 1 1 d . . .
C15 C 0.8118(4) 0.8037(4) 0.0763(3) 0.041(2) Uani 1 1 d . A .
O16 O 1.0331(3) 0.7011(3) 0.1122(3) 0.076(2) Uani 1 1 d . . .
C16 C 0.8656(4) 0.7758(3) 0.1073(3) 0.0400(19) Uani 1 1 d . . .
H16 H 0.8818 0.7951 0.1402 0.048 Uiso 1 1 calc R A .
O17 O 0.9514(3) 0.6135(3) 0.1260(3) 0.0739(19) Uani 1 1 d . . .
C17 C 0.8960(4) 0.7189(4) 0.0899(3) 0.040(2) Uani 1 1 d . A .
O18 O 0.7353(3) 0.7991(2) -0.0031(2) 0.0435(13) Uani 1 1 d . A .
H102 H 0.7216 0.8329 0.0113 0.052 Uiso 1 1 calc R . .
C18 C 0.8747(4) 0.6912(3) 0.0418(3) 0.0378(19) Uani 1 1 d . . .
H18 H 0.8974 0.6535 0.0301 0.045 Uiso 1 1 calc R A .
O19 O 0.7632(3) 0.4659(3) 0.0491(4) 0.110(3) Uani 1 1 d . . .
C19 C 0.8204(4) 0.7178(3) 0.0099(3) 0.0340(18) Uani 1 1 d . A .
O20 O 0.6706(5) 0.4273(3) -0.0135(3) 0.100(3) Uani 1 1 d . . .
C20 C 0.7895(4) 0.7737(3) 0.0273(3) 0.0361(19) Uani 1 1 d . . .
O21 O 0.6397(3) 0.4623(2) 0.0739(2) 0.0611(16) Uani 1 1 d . . .
C21 C 0.7945(4) 0.6839(3) -0.0403(3) 0.0378(19) Uani 1 1 d . . .
H21A H 0.8337 0.6567 -0.0542 0.045 Uiso 1 1 calc R A .
H21B H 0.7830 0.7150 -0.0691 0.045 Uiso 1 1 calc R . .
O22 O 0.6511(3) 0.7223(2) -0.0654(2) 0.0399(13) Uani 1 1 d . A .
H103 H 0.6071 0.7298 -0.0705 0.048 Uiso 1 1 calc R . .
C22 C 0.7278(4) 0.6438(3) -0.0291(3) 0.0347(18) Uani 1 1 d . A .
O23 O 0.3827(3) 0.5928(3) 0.1693(2) 0.0680(18) Uani 1 1 d . . .
C23 C 0.7353(4) 0.5847(3) -0.0059(3) 0.0383(19) Uani 1 1 d . . .
H23 H 0.7821 0.5697 0.0032 0.046 Uiso 1 1 calc R A .
O24 O 0.3157(3) 0.5677(2) 0.0886(2) 0.0418(13) Uani 1 1 d . . .
C24 C 0.6772(4) 0.5481(3) 0.0041(3) 0.0336(18) Uani 1 1 d . A .
O25 O 0.2832(3) 0.6591(3) 0.1416(3) 0.0694(19) Uani 1 1 d . . .
C25 C 0.6071(4) 0.5696(3) -0.0081(3) 0.0332(18) Uani 1 1 d . . .
H25 H 0.5668 0.5432 -0.0014 0.040 Uiso 1 1 calc R A .
O26 O 0.5580(3) 0.7689(2) 0.0097(2) 0.0379(12) Uani 1 1 d . A .
H104 H 0.5717 0.7509 -0.0191 0.045 Uiso 1 1 calc R . .
C26 C 0.5969(4) 0.6285(3) -0.0294(3) 0.0310(17) Uani 1 1 d . A .
O27 O 0.3193(5) 0.9399(4) 0.2261(3) 0.110(3) Uani 1 1 d . . .
C27 C 0.6587(4) 0.6640(3) -0.0412(3) 0.0319(17) Uani 1 1 d . . .
O28 O 0.2338(3) 0.9630(3) 0.1521(3) 0.0705(18) Uani 1 1 d . . .
C28 C 0.5210(4) 0.6513(3) -0.0404(3) 0.0354(18) Uani 1 1 d . . .
H28A H 0.4920 0.6162 -0.0555 0.042 Uiso 1 1 calc R A .
H28B H 0.5225 0.6850 -0.0683 0.042 Uiso 1 1 calc R . .
O29 O 0.3177(3) 1.0401(3) 0.1844(3) 0.078(2) Uani 1 1 d . . .
C29 C 0.4847(4) 0.6761(3) 0.0114(3) 0.0330(18) Uani 1 1 d . A .
O30 O 0.5205(2) 0.8884(2) 0.0137(2) 0.0392(13) Uani 1 1 d . A .
H105 H 0.5411 0.8559 0.0254 0.047 Uiso 1 1 calc R . .
C30 C 0.4325(4) 0.6421(3) 0.0385(3) 0.0368(19) Uani 1 1 d . . .
H30 H 0.4172 0.6031 0.0236 0.044 Uiso 1 1 calc R A .
O31 O 0.7676(8) 1.1663(7) 0.1514(6) 0.175(5) Uiso 1 1 d . . .
C31 C 0.4020(4) 0.6630(3) 0.0865(3) 0.0311(17) Uani 1 1 d . A .
O32 O 0.7912(5) 1.0794(5) 0.1990(5) 0.137(4) Uani 1 1 d . . .
C32 C 0.4253(4) 0.7211(3) 0.1088(3) 0.0360(19) Uani 1 1 d . . .
H32 H 0.4048 0.7357 0.1421 0.043 Uiso 1 1 calc R A .
O33 O 0.8110(3) 0.5900(3) 0.1261(3) 0.0715(18) Uani 1 1 d . . .
C33 C 0.4762(4) 0.7558(3) 0.0834(3) 0.0257(16) Uani 1 1 d . A .
O34 O 0.8000(5) 0.5148(5) 0.1874(4) 0.120(3) Uani 1 1 d . . .
C34 C 0.5067(4) 0.7341(3) 0.0342(3) 0.0264(16) Uani 1 1 d . . .
O35 O 0.4674(3) 0.4927(2) 0.0493(2) 0.0533(16) Uani 1 1 d . . .
C35 C 0.5045(4) 0.8147(3) 0.1118(3) 0.0350(18) Uani 1 1 d . . .
H35A H 0.5043 0.8074 0.1519 0.042 Uiso 1 1 calc R A .
H35B H 0.5552 0.8215 0.1005 0.042 Uiso 1 1 calc R . .
O36 O 0.3703(3) 0.4535(2) 0.0942(2) 0.0469(14) Uani 1 1 d . . .
H36 H 0.3544 0.4903 0.0919 0.056 Uiso 1 1 calc R . .
C36 C 0.4615(4) 0.8742(3) 0.0997(3) 0.0296(17) Uani 1 1 d . A .
O37 O 0.5737(5) 0.4062(4) -0.2144(3) 0.104(3) Uiso 1 1 d . . .
C37 C 0.4093(4) 0.8937(3) 0.1366(3) 0.0375(19) Uani 1 1 d . . .
H37 H 0.4011 0.8696 0.1687 0.045 Uiso 1 1 calc R A .
O38 O 0.6480(4) 0.3285(3) -0.2398(3) 0.0718(18) Uiso 1 1 d . . .
C38 C 0.3689(4) 0.9474(3) 0.1278(3) 0.0355(18) Uani 1 1 d . A .
O39 O -0.0431(10) 0.4722(8) 0.2300(8) 0.235(7) Uiso 1 1 d . C 1
C39 C 0.3809(4) 0.9801(3) 0.0792(3) 0.043(2) Uani 1 1 d . . .
H39 H 0.3533 1.0168 0.0725 0.052 Uiso 1 1 calc R A .
O40 O -0.0301(10) 0.4476(8) 0.1434(7) 0.226(7) Uiso 1 1 d . C 1
C40 C 0.4301(4) 0.9624(3) 0.0408(3) 0.0305(17) Uani 1 1 d . A .
O41 O 0.7045(11) 1.3403(9) 0.1494(8) 0.127(6) Uiso 0.50 1 d P . .
C41 C 0.4698(4) 0.9087(3) 0.0520(3) 0.0300(17) Uani 1 1 d . . .
O42 O 0.7251(11) 1.2884(9) 0.0757(9) 0.130(6) Uiso 0.50 1 d P . .
C42 C 0.4444(4) 0.9998(3) -0.0100(3) 0.041(2) Uani 1 1 d . . .
H42B H 0.4016 1.0259 -0.0185 0.049 Uiso 1 1 calc R A .
H42A H 0.4524 0.9709 -0.0412 0.049 Uiso 1 1 calc R . .
O43 O 0.4944(19) 0.5894(15) -0.1804(13) 0.211(12) Uiso 0.50 1 d P . .
C43 C 0.7487(10) 1.1248(7) 0.1867(7) 0.118(5) Uani 1 1 d . . .
O44 O 0.564(4) 0.559(3) -0.173(3) 0.38(3) Uiso 0.50 1 d P . .
C44 C 0.6772(7) 1.1251(6) 0.2100(5) 0.093(4) Uani 1 1 d . . .
H44 H 0.6804 1.1099 0.2487 0.111 Uiso 1 1 calc R . .
O45 O 0.1438(10) 0.6526(8) 0.1747(8) 0.116(5) Uiso 0.50 1 d P . .
C45 C 0.6278(7) 1.0759(5) 0.1754(5) 0.093(4) Uani 1 1 d . . .
H45A H 0.5788 1.0771 0.1916 0.111 Uiso 1 1 calc R . .
H45B H 0.6235 1.0928 0.1378 0.111 Uiso 1 1 calc R . .
O46 O 0.5239(5) 0.5468(5) 0.1483(4) 0.047(3) Uani 0.50 1 d P . .
C46 C 0.6474(6) 1.0115(5) 0.1705(4) 0.067(3) Uani 1 1 d . . .
H46 H 0.6961 1.0112 0.1529 0.081 Uiso 1 1 calc R . .
O47 O 0.4399(6) 1.1185(5) 0.1886(4) 0.051(3) Uiso 0.50 1 d P . .
C47 C 0.6572(11) 0.9807(9) 0.2256(7) 0.169(7) Uiso 1 1 d . . .
H47A H 0.6212 0.9971 0.2513 0.253 Uiso 1 1 calc R . .
H47B H 0.7058 0.9897 0.2395 0.253 Uiso 1 1 calc R . .
H47C H 0.6511 0.9352 0.2219 0.253 Uiso 1 1 calc R . .
O48 O 0.5165(5) 1.1787(4) 0.2677(3) 0.038(3) Uani 0.50 1 d P . .
C48 C 0.6009(5) 0.9774(5) 0.1342(5) 0.079(3) Uani 1 1 d . . .
H48C H 0.5526 0.9961 0.1349 0.118 Uiso 1 1 calc R . .
H48A H 0.5980 0.9335 0.1461 0.118 Uiso 1 1 calc R . .
H48B H 0.6203 0.9792 0.0969 0.118 Uiso 1 1 calc R . .
O49 O 0.6900(10) 1.2805(8) 0.2723(7) 0.092(5) Uiso 0.50 1 d P . .
C49 C 0.7742(6) 0.5553(5) 0.1595(4) 0.061(3) Uani 1 1 d . . .
O50 O 1.1444(13) 0.6145(11) 0.1286(11) 0.066(7) Uiso 0.25 1 d P . 1
C50 C 0.6967(5) 0.5688(4) 0.1591(3) 0.048(2) Uani 1 1 d . . .
H50 H 0.6809 0.5755 0.1204 0.057 Uiso 1 1 calc R . .
O51 O 1.1443(12) 0.6303(10) 0.0848(9) 0.050(6) Uiso 0.25 1 d P D 2
C51 C 0.6782(5) 0.6262(4) 0.1918(4) 0.059(2) Uani 1 1 d . . .
H51A H 0.6255 0.6261 0.1984 0.071 Uiso 1 1 calc R . .
H51B H 0.7021 0.6226 0.2280 0.071 Uiso 1 1 calc R . .
O52 O 0.782(2) 0.7394(17) -0.2084(15) 0.100(11) Uiso 0.25 1 d P . .
C52 C 0.6978(5) 0.6880(4) 0.1680(3) 0.047(2) Uani 1 1 d . . .
H52 H 0.7510 0.6885 0.1610 0.056 Uiso 1 1 calc R . .
C53 C 0.6575(5) 0.6978(5) 0.1121(4) 0.066(3) Uani 1 1 d . . .
H53B H 0.6762 0.6680 0.0850 0.098 Uiso 1 1 calc R . .
H53C H 0.6654 0.7408 0.0992 0.098 Uiso 1 1 calc R . .
H53A H 0.6057 0.6907 0.1173 0.098 Uiso 1 1 calc R . .
C54 C 0.6791(6) 0.7427(5) 0.2066(4) 0.077(3) Uani 1 1 d . . .
H54A H 0.6278 0.7410 0.2160 0.116 Uiso 1 1 calc R . .
H54B H 0.6896 0.7826 0.1882 0.116 Uiso 1 1 calc R . .
H54C H 0.7081 0.7395 0.2400 0.116 Uiso 1 1 calc R . .
C55 C 0.4347(5) 0.4506(4) 0.0714(4) 0.050(2) Uani 1 1 d . . .
C56 C 0.4653(4) 0.3830(3) 0.0750(3) 0.0405(19) Uani 1 1 d . . .
H56 H 0.4266 0.3511 0.0686 0.049 Uiso 1 1 calc R . .
C57 C 0.5021(5) 0.3728(4) 0.1309(4) 0.067(3) Uani 1 1 d . . .
H57B H 0.5266 0.3314 0.1304 0.080 Uiso 1 1 calc R . .
H57A H 0.5398 0.4053 0.1357 0.080 Uiso 1 1 calc R . .
C58 C 0.4522(6) 0.3750(4) 0.1794(4) 0.069(3) Uani 1 1 d . . .
H58 H 0.4309 0.4180 0.1815 0.083 Uiso 1 1 calc R . .
C59 C 0.4955(8) 0.3624(6) 0.2335(5) 0.108(4) Uani 1 1 d . . .
H59A H 0.5153 0.3197 0.2327 0.161 Uiso 1 1 calc R . .
H59B H 0.4632 0.3668 0.2651 0.161 Uiso 1 1 calc R . .
H59C H 0.5351 0.3927 0.2366 0.161 Uiso 1 1 calc R . .
C60 C 0.3915(6) 0.3283(5) 0.1751(5) 0.083(3) Uani 1 1 d . . .
H60B H 0.3578 0.3418 0.1465 0.125 Uiso 1 1 calc R . .
H60C H 0.3661 0.3259 0.2102 0.125 Uiso 1 1 calc R . .
H60A H 0.4111 0.2870 0.1657 0.125 Uiso 1 1 calc R . .
C61 C 0.6242(6) 0.3707(5) -0.2061(4) 0.071(3) Uiso 1 1 d . . .
C62 C 0.6689(5) 0.3787(4) -0.1544(4) 0.062(3) Uiso 1 1 d . . .
H62 H 0.7201 0.3850 -0.1660 0.075 Uiso 1 1 calc R . .
C63 C 0.6663(8) 0.3181(6) -0.1213(6) 0.116(4) Uiso 1 1 d . F .
H63A H 0.6232 0.3196 -0.0974 0.139 Uiso 1 1 calc R . .
H63B H 0.6594 0.2828 -0.1472 0.139 Uiso 1 1 calc R . .
C64 C 0.7312(13) 0.3036(10) -0.0860(9) 0.183(8) Uiso 1 1 d . . .
H64 H 0.7276 0.3269 -0.0505 0.220 Uiso 1 1 calc R E 2
C66 C 0.8025(16) 0.3084(14) -0.1071(12) 0.260(12) Uiso 1 1 d . F .
H66A H 0.8346 0.2807 -0.0864 0.391 Uiso 1 1 calc R . .
H66B H 0.8193 0.3519 -0.1038 0.391 Uiso 1 1 calc R . .
H66C H 0.8027 0.2961 -0.1458 0.391 Uiso 1 1 calc R . .
C67 C -0.0109(12) 0.4742(11) 0.1849(12) 0.188(8) Uiso 1 1 d D C 1
C68 C 0.0579(9) 0.5122(7) 0.1925(6) 0.126(5) Uiso 1 1 d D . .
C69 C 0.1172(10) 0.4680(9) 0.2250(7) 0.156(6) Uiso 1 1 d . C -1
H69A H 0.1634 0.4913 0.2264 0.188 Uiso 1 1 calc R C -1
H69B H 0.1003 0.4629 0.2632 0.188 Uiso 1 1 calc R C -1
C70 C 0.1321(14) 0.4061(12) 0.2034(11) 0.202(9) Uiso 1 1 d D . .
C72 C 0.1746(17) 0.3746(14) 0.2493(12) 0.265(13) Uiso 1 1 d D C 1
C73 C 0.7353(12) 1.3181(12) 0.1144(12) 0.093(7) Uiso 0.50 1 d PD . .
C74 C 0.8186(12) 1.3371(11) 0.1098(11) 0.106(8) Uiso 0.50 1 d PD . .
H74 H 0.8270 1.3356 0.0693 0.128 Uiso 0.50 1 calc PR . .
C75 C 0.8669(16) 1.2812(14) 0.1310(14) 0.158(13) Uiso 0.50 1 d PD . .
H75A H 0.8391 1.2595 0.1601 0.190 Uiso 0.50 1 calc PR . .
H75B H 0.8719 1.2511 0.1004 0.190 Uiso 0.50 1 calc PR . .
C76 C 0.9431(16) 1.2931(16) 0.1539(13) 0.137(11) Uiso 0.50 1 d PD . .
H76 H 0.9495 1.3318 0.1765 0.165 Uiso 0.50 1 calc PR . .
C77 C 0.9842(15) 1.2929(13) 0.0899(11) 0.112(8) Uiso 0.50 1 d P . .
H77A H 1.0174 1.3286 0.0872 0.169 Uiso 0.50 1 calc PR . .
H77B H 0.9473 1.2962 0.0613 0.169 Uiso 0.50 1 calc PR . .
H77C H 1.0112 1.2537 0.0851 0.169 Uiso 0.50 1 calc PR . .
C78 C 0.9690(17) 1.2347(14) 0.1777(13) 0.134(10) Uiso 0.50 1 d P . .
H78A H 0.9484 1.2296 0.2144 0.201 Uiso 0.50 1 calc PR . .
H78B H 1.0217 1.2358 0.1803 0.201 Uiso 0.50 1 calc PR . .
H78C H 0.9542 1.1994 0.1546 0.201 Uiso 0.50 1 calc PR . .
C79 C 0.568(2) 0.626(3) -0.202(3) 0.27(3) Uiso 0.50 1 d PD . .
C80 C 0.644(2) 0.6455(16) -0.1959(18) 0.09(2) Uiso 0.15 1 d PD . .
C81 C 0.6530(11) 0.6014(9) -0.2422(8) 0.068(5) Uiso 0.50 1 d PD . .
C82 C 0.6847(19) 0.6172(16) -0.2958(11) 0.145(11) Uiso 0.50 1 d PD . .
C65A C 0.7330(15) 0.2488(13) -0.0446(12) 0.100(8) Uiso 0.50 1 d P F 1
H65A H 0.7785 0.2259 -0.0484 0.151 Uiso 0.50 1 calc PR F 1
H65B H 0.6925 0.2203 -0.0518 0.151 Uiso 0.50 1 calc PR F 1
H65C H 0.7290 0.2654 -0.0073 0.151 Uiso 0.50 1 calc PR F 1
C71A C 0.201(2) 0.432(3) 0.179(2) 0.29(2) Uiso 0.60 1 d PD C 1
C65B C 0.718(2) 0.2289(17) -0.0758(17) 0.154(14) Uiso 0.50 1 d P F 2
H65D H 0.6877 0.2119 -0.1050 0.231 Uiso 0.50 1 calc PR F 2
H65E H 0.6943 0.2227 -0.0404 0.231 Uiso 0.50 1 calc PR F 2
H65F H 0.7647 0.2071 -0.0758 0.231 Uiso 0.50 1 calc PR F 2
C71B C 0.144(4) 0.400(3) 0.1430(14) 0.22(2) Uiso 0.40 1 d PD C 2

loop_
_atom_site_aniso_label
_atom_site_aniso_U_11
_atom_site_aniso_U_22
_atom_site_aniso_U_33
_atom_site_aniso_U_23
_atom_site_aniso_U_13
_atom_site_aniso_U_12
S1 0.0774(19) 0.0346(12) 0.0815(18) -0.0129(12) 0.0172(15) -0.0046(12)
O1 0.153(6) 0.049(3) 0.101(4) -0.021(3) 0.024(4) 0.001(4)
N1 0.137(9) 0.088(7) 0.114(8) -0.035(6) -0.027(7) 0.032(7)
C1 0.047(5) 0.024(4) 0.040(5) 0.004(3) -0.008(4) 0.011(4)
S2 0.0454(14) 0.0572(14) 0.0659(16) -0.0135(12) -0.0029(12) -0.0116(12)
O2 0.153(6) 0.049(3) 0.101(4) -0.021(3) 0.024(4) 0.001(4)
N2 0.076(6) 0.065(5) 0.094(6) 0.016(5) 0.021(5) -0.020(5)
C2 0.040(5) 0.026(4) 0.058(6) 0.001(4) 0.010(4) -0.001(4)
S3 0.0392(13) 0.0653(15) 0.0548(15) 0.0233(12) 0.0074(11) 0.0129(11)
O3 0.153(6) 0.049(3) 0.101(4) -0.021(3) 0.024(4) 0.001(4)
N3 0.046(4) 0.035(4) 0.083(5) 0.008(4) 0.014(4) 0.006(3)
C3 0.056(6) 0.028(4) 0.054(5) 0.003(4) 0.009(5) 0.006(4)
S4 0.0387(12) 0.0313(11) 0.0655(15) 0.0015(11) 0.0067(11) 0.0048(10)
O4 0.153(6) 0.049(3) 0.101(4) -0.021(3) 0.024(4) 0.001(4)
C4 0.051(6) 0.036(5) 0.051(5) -0.001(4) -0.004(4) -0.008(4)
S5 0.0404(12) 0.0425(11) 0.0486(13) 0.0030(11) 0.0046(10) -0.0045(10)
O5 0.153(6) 0.049(3) 0.101(4) -0.021(3) 0.024(4) 0.001(4)
C5 0.033(4) 0.030(4) 0.047(5) -0.001(4) -0.006(4) 0.002(4)
S6 0.0476(14) 0.0708(16) 0.0560(15) -0.0067(13) 0.0047(12) 0.0216(13)
O6 0.153(6) 0.049(3) 0.101(4) -0.021(3) 0.024(4) 0.001(4)
C6 0.033(5) 0.030(4) 0.043(5) -0.008(4) -0.006(4) 0.006(4)
O7 0.065(4) 0.033(3) 0.048(3) 0.002(3) 0.003(3) -0.004(3)
C7 0.041(5) 0.028(4) 0.055(5) -0.001(4) 0.012(4) -0.001(4)
O8 0.058(3) 0.090(3) 0.089(3) -0.018(3) -0.013(2) -0.016(3)
C8 0.024(4) 0.028(4) 0.055(5) 0.002(4) 0.001(4) -0.001(3)
O9 0.058(3) 0.090(3) 0.089(3) -0.018(3) -0.013(2) -0.016(3)
C9 0.035(5) 0.039(4) 0.057(5) -0.003(4) 0.016(4) -0.009(4)
O10 0.058(3) 0.090(3) 0.089(3) -0.018(3) -0.013(2) -0.016(3)
C10 0.029(4) 0.030(4) 0.045(5) -0.016(4) 0.004(4) -0.007(4)
O11 0.058(3) 0.090(3) 0.089(3) -0.018(3) -0.013(2) -0.016(3)
C11 0.028(4) 0.046(5) 0.042(5) -0.006(4) 0.010(4) 0.007(4)
O12 0.058(3) 0.090(3) 0.089(3) -0.018(3) -0.013(2) -0.016(3)
C12 0.030(5) 0.038(4) 0.038(5) -0.006(4) 0.000(4) 0.008(4)
O13 0.058(3) 0.090(3) 0.089(3) -0.018(3) -0.013(2) -0.016(3)
C13 0.025(4) 0.036(4) 0.047(5) -0.011(4) 0.006(4) 0.008(4)
O14 0.031(3) 0.043(3) 0.064(4) 0.010(3) -0.004(3) -0.007(3)
C14 0.025(4) 0.041(4) 0.053(5) -0.006(4) 0.008(4) 0.009(4)
O15 0.075(5) 0.094(5) 0.059(4) 0.009(4) -0.011(4) 0.020(4)
C15 0.031(4) 0.048(5) 0.045(5) 0.014(4) 0.009(4) -0.001(4)
O16 0.033(3) 0.100(5) 0.094(5) 0.056(4) -0.008(3) -0.013(3)
C16 0.047(5) 0.031(4) 0.041(5) 0.008(4) 0.004(4) 0.002(4)
O17 0.052(4) 0.048(4) 0.122(5) 0.022(4) -0.014(4) 0.009(3)
C17 0.019(4) 0.048(5) 0.053(5) 0.023(4) 0.005(4) -0.002(4)
O18 0.039(3) 0.031(3) 0.061(4) 0.011(3) -0.006(3) 0.006(3)
C18 0.024(4) 0.035(4) 0.055(5) 0.001(4) 0.014(4) 0.000(4)
O19 0.033(4) 0.072(4) 0.224(9) 0.074(5) -0.009(5) 0.005(3)
C19 0.028(4) 0.025(4) 0.049(5) 0.013(4) 0.010(4) 0.001(3)
O20 0.198(9) 0.031(3) 0.070(5) -0.004(3) -0.003(5) 0.012(4)
C20 0.019(4) 0.037(4) 0.052(5) -0.001(4) 0.007(4) -0.002(4)
O21 0.075(4) 0.040(3) 0.068(4) 0.009(3) 0.020(4) -0.003(3)
C21 0.026(4) 0.037(4) 0.050(5) 0.000(4) 0.008(4) -0.001(4)
O22 0.033(3) 0.036(3) 0.051(3) 0.003(3) 0.004(3) 0.009(2)
C22 0.029(4) 0.030(4) 0.046(5) 0.003(4) 0.012(4) 0.003(3)
O23 0.073(4) 0.070(4) 0.061(4) 0.022(3) -0.011(4) -0.023(3)
C23 0.030(4) 0.042(5) 0.043(5) -0.012(4) 0.002(4) 0.013(4)
O24 0.039(3) 0.033(3) 0.054(3) 0.006(2) 0.007(3) -0.006(2)
C24 0.027(4) 0.025(4) 0.049(5) -0.004(3) 0.007(4) 0.001(4)
O25 0.053(4) 0.062(4) 0.093(5) -0.007(3) 0.038(3) -0.008(3)
C25 0.030(4) 0.028(4) 0.042(4) -0.009(3) 0.008(4) -0.005(3)
O26 0.035(3) 0.038(3) 0.041(3) -0.001(2) 0.005(2) 0.005(3)
C26 0.026(4) 0.030(4) 0.038(4) -0.007(3) -0.008(3) 0.008(3)
O27 0.123(6) 0.154(7) 0.053(4) 0.029(5) 0.035(4) 0.083(6)
C27 0.034(5) 0.030(4) 0.031(4) -0.004(3) 0.007(3) -0.005(4)
O28 0.044(4) 0.073(4) 0.095(5) -0.021(4) 0.013(3) 0.005(3)
C28 0.022(4) 0.033(4) 0.051(5) -0.006(4) 0.001(4) 0.003(3)
O29 0.063(4) 0.078(5) 0.093(5) -0.044(4) 0.006(4) 0.017(4)
C29 0.027(4) 0.033(4) 0.038(4) 0.006(4) -0.005(3) 0.010(4)
O30 0.028(3) 0.032(3) 0.058(3) 0.003(2) -0.005(3) 0.008(2)
C30 0.029(4) 0.023(4) 0.058(5) 0.006(4) -0.007(4) 0.002(4)
C31 0.032(4) 0.023(4) 0.038(5) -0.004(3) -0.006(4) 0.006(3)
O32 0.069(6) 0.122(8) 0.218(12) 0.010(8) 0.009(6) 0.000(6)
C32 0.027(4) 0.042(5) 0.039(5) -0.002(4) -0.010(4) 0.009(4)
O33 0.059(4) 0.068(4) 0.088(5) 0.011(4) 0.017(4) -0.011(3)
C33 0.022(4) 0.026(4) 0.029(4) 0.000(3) -0.008(3) 0.006(3)
O34 0.093(6) 0.153(8) 0.115(7) 0.052(6) 0.036(5) 0.052(6)
C34 0.019(4) 0.021(4) 0.039(4) 0.004(3) 0.001(3) 0.009(3)
O35 0.050(4) 0.025(3) 0.085(4) 0.008(3) 0.014(3) -0.006(3)
C35 0.024(4) 0.036(4) 0.045(5) 0.002(4) -0.004(3) 0.006(4)
O36 0.032(3) 0.043(3) 0.066(4) 0.006(3) -0.002(3) 0.003(3)
C36 0.020(4) 0.028(4) 0.041(5) -0.007(3) -0.006(3) 0.001(3)
C37 0.036(4) 0.040(4) 0.037(5) -0.015(4) -0.005(4) 0.000(4)
C38 0.038(4) 0.031(4) 0.038(4) -0.003(4) -0.009(4) 0.002(4)
C39 0.031(5) 0.032(4) 0.067(6) -0.009(4) -0.019(4) 0.005(4)
C40 0.024(4) 0.023(4) 0.044(5) -0.009(4) -0.008(4) -0.004(3)
C41 0.018(4) 0.030(4) 0.042(5) -0.003(4) -0.001(3) -0.001(3)
C42 0.032(4) 0.033(4) 0.057(5) -0.014(4) -0.010(4) 0.001(4)
C43 0.144(15) 0.086(10) 0.124(12) -0.035(9) 0.004(11) -0.011(11)
C44 0.100(10) 0.112(11) 0.066(8) -0.014(7) 0.013(7) -0.007(8)
C45 0.120(10) 0.080(8) 0.078(8) 0.009(7) -0.005(7) -0.010(7)
O46 0.031(6) 0.074(8) 0.035(6) 0.004(5) -0.009(5) -0.017(5)
C46 0.079(7) 0.068(7) 0.055(6) 0.008(5) 0.008(6) -0.018(6)
O48 0.045(6) 0.049(6) 0.020(5) 0.001(4) -0.021(4) 0.018(5)
C48 0.056(6) 0.073(7) 0.107(8) -0.008(7) 0.003(6) -0.013(6)
C49 0.066(7) 0.060(6) 0.056(6) 0.025(5) -0.010(5) 0.013(6)
C50 0.051(6) 0.047(5) 0.046(5) 0.012(4) -0.006(4) -0.011(5)
C51 0.046(6) 0.077(7) 0.054(6) 0.007(5) -0.001(4) 0.010(5)
C52 0.047(5) 0.064(5) 0.031(5) 0.002(4) 0.000(4) 0.005(5)
C53 0.051(6) 0.093(7) 0.053(6) 0.014(5) -0.004(5) 0.017(5)
C54 0.108(9) 0.069(6) 0.054(6) -0.017(5) 0.006(6) 0.012(6)
C55 0.039(5) 0.045(5) 0.065(6) -0.005(5) -0.021(5) 0.006(5)
C56 0.049(5) 0.028(4) 0.045(5) 0.009(4) 0.002(4) -0.006(4)
C57 0.060(6) 0.050(6) 0.090(8) 0.005(5) -0.003(6) 0.010(5)
C58 0.081(7) 0.054(6) 0.072(7) 0.009(5) -0.009(6) 0.014(6)
C59 0.147(12) 0.108(9) 0.068(8) 0.011(7) -0.031(8) 0.021(9)
C60 0.086(8) 0.081(7) 0.082(7) 0.016(6) 0.029(6) -0.010(7)

loop_
_atom_type_symbol
_atom_type_description
_atom_type_scat_dispersion_real
_atom_type_scat_dispersion_imag
_atom_type_scat_source
C C 0.0033 0.0016 'International Tables Vol C Tables 4.2.6.8 and 6.1.1.4'
H H 0.0000 0.0000 'International Tables Vol C Tables 4.2.6.8 and 6.1.1.4'
N N 0.0061 0.0033 'International Tables Vol C Tables 4.2.6.8 and 6.1.1.4'
O O 0.0106 0.0060 'International Tables Vol C Tables 4.2.6.8 and 6.1.1.4'
S S 0.1246 0.1234 'International Tables Vol C Tables 4.2.6.8 and 6.1.1.4'

loop_
_geom_angle_atom_site_label_1
_geom_angle_atom_site_label_2
_geom_angle_atom_site_label_3
_geom_angle
O4 S1 O2 121.6(7)
O4 S1 O6 109.1(7)
O2 S1 O6 104.5(7)
O4 S1 O1 144.3(14)
O2 S1 O1 38.2(18)
O6 S1 O1 67.7(19)
O4 S1 O5 48.9(18)
O2 S1 O5 145.6(13)
O6 S1 O5 62.2(19)
O1 S1 O5 125(2)
O4 S1 O3 50.1(14)
O2 S1 O3 75.1(16)
O6 S1 O3 144.8(12)
O1 S1 O3 111(2)
O5 S1 O3 98(2)
O4 S1 C3 107.9(5)
O2 S1 C3 108.2(5)
O6 S1 C3 104.2(5)
O1 S1 C3 107.2(14)
O5 S1 C3 105.8(13)
O3 S1 C3 109.3(12)
C2 C1 C6 118.9(7)
C2 C1 C42 118.7(7)
C6 C1 C42 122.2(6)
O13 S2 O9 111.7(5)
O13 S2 O10 142(2)
O9 S2 O10 55(3)
O13 S2 O11 112.6(5)
O9 S2 O11 110.8(5)
O10 S2 O11 57(3)
O13 S2 O8 48(3)
O9 S2 O8 68(3)
O10 S2 O8 119(4)
O11 S2 O8 149(2)
O13 S2 O12 62(3)
O9 S2 O12 147(2)
O10 S2 O12 108(4)
O11 S2 O12 53(3)
O8 S2 O12 110(4)
O13 S2 C10 107.7(4)
O9 S2 C10 106.9(4)
O10 S2 C10 110(2)
O11 S2 C10 106.9(4)
O8 S2 C10 103(2)
O12 S2 C10 106(2)
C1 C2 C3 120.5(7)
O15 S3 O16 111.3(4)
O15 S3 O17 110.9(4)
O16 S3 O17 112.1(4)
O15 S3 C17 107.0(4)
O16 S3 C17 108.8(3)
O17 S3 C17 106.5(4)
C4 C3 C2 120.1(7)
C4 C3 S1 121.4(6)
C2 C3 S1 118.5(6)
O21 S4 O19 111.7(5)
O21 S4 O20 108.6(4)
O19 S4 O20 114.9(5)
O21 S4 C24 107.4(3)
O19 S4 C24 107.2(4)
O20 S4 C24 106.7(4)
C3 C4 C5 121.2(7)
O25 S5 O23 113.4(4)
O25 S5 O24 112.8(4)
O23 S5 O24 110.8(3)
O25 S5 C31 107.3(3)
O23 S5 C31 104.7(3)
O24 S5 C31 107.3(3)
C4 C5 C6 117.6(7)
C4 C5 C7 120.0(7)
C6 C5 C7 122.3(6)
O29 S6 O28 111.6(4)
O29 S6 O27 109.5(5)
O28 S6 O27 114.6(5)
O29 S6 C38 107.7(4)
O28 S6 C38 107.1(4)
O27 S6 C38 105.9(4)
O7 C6 C1 119.7(6)
O7 C6 C5 118.7(6)
C1 C6 C5 121.6(6)
C79 N7 C80 60.4(17)
C79 N7 N8 118(2)
C80 N7 N8 57.8(14)
C8 C7 C5 114.4(6)
C80 N8 N7 60.0(14)
C9 C8 C13 115.4(7)
C9 C8 C7 122.3(6)
C13 C8 C7 122.3(6)
C10 C9 C8 120.7(7)
C11 C10 C9 120.1(7)
C11 C10 S2 120.9(6)
C9 C10 S2 118.8(5)
C12 C11 C10 121.8(7)
C13 C12 C11 118.6(7)
C13 C12 C14 119.9(7)
C11 C12 C14 121.4(7)
C12 C13 O14 120.5(6)
C12 C13 C8 123.3(7)
O14 C13 C8 116.2(6)
C12 C14 C15 116.6(6)
C16 C15 C20 118.6(7)
C16 C15 C14 120.2(7)
C20 C15 C14 120.8(7)
C15 C16 C17 119.5(7)
C18 C17 C16 121.2(7)
C18 C17 S3 119.8(6)
C16 C17 S3 119.0(7)
C17 C18 C19 120.7(7)
C20 C19 C18 118.4(7)
C20 C19 C21 122.0(7)
C18 C19 C21 119.5(6)
O18 C20 C19 118.6(7)
O18 C20 C15 119.7(6)
C19 C20 C15 121.6(7)
C19 C21 C22 112.5(6)
C27 C22 C23 117.6(7)
C27 C22 C21 122.5(6)
C23 C22 C21 119.9(7)
C24 C23 C22 121.1(7)
C23 C24 C25 120.6(6)
C23 C24 S4 119.7(6)
C25 C24 S4 119.6(5)
C26 C25 C24 120.3(6)
C25 C26 C27 117.3(6)
C25 C26 C28 119.3(6)
C27 C26 C28 123.4(6)
C22 C27 O22 117.7(6)
C22 C27 C26 123.0(6)
O22 C27 C26 119.3(6)
C26 C28 C29 111.9(6)
C30 C29 C34 118.1(7)
C30 C29 C28 121.6(7)
C34 C29 C28 120.2(6)
C31 C30 C29 121.8(7)
C30 C31 C32 118.9(7)
C30 C31 S5 122.4(5)
C32 C31 S5 118.4(6)
C33 C32 C31 121.0(7)
C32 C33 C34 119.6(6)
C32 C33 C35 118.8(6)
C34 C33 C35 121.4(6)
O26 C34 C33 118.9(6)
O26 C34 C29 120.5(6)
C33 C34 C29 120.5(6)
C36 C35 C33 114.6(5)
C41 C36 C37 117.7(6)
C41 C36 C35 123.1(6)
C37 C36 C35 119.1(7)
C38 C37 C36 121.6(7)
C37 C38 C39 117.3(7)
C37 C38 S6 122.0(6)
C39 C38 S6 120.7(6)
C40 C39 C38 123.8(7)
C39 C40 C41 116.5(7)
C39 C40 C42 122.8(7)
C41 C40 C42 120.6(7)
C36 C41 C40 123.1(7)
C36 C41 O30 118.2(6)
C40 C41 O30 118.7(6)
C40 C42 C1 111.4(6)
O44 O43 C79 61(3)
O32 C43 O31 120.6(17)
O32 C43 C44 118.3(15)
O31 C43 C44 120.9(17)
O43 O44 C79 65(3)
N1 C44 C43 114.3(12)
N1 C44 C45 108.9(10)
C43 C44 C45 108.2(10)
C46 C45 C44 121.3(11)
C45 C46 C48 112.7(10)
C45 C46 C47 112.0(11)
C48 C46 C47 113.8(10)
O34 C49 O33 124.0(10)
O34 C49 C50 122.5(9)
O33 C49 C50 113.5(8)
C49 C50 N2 109.4(7)
C49 C50 C51 112.4(7)
N2 C50 C51 108.9(7)
C52 C51 C50 117.3(7)
C51 C52 C54 112.1(7)
C51 C52 C53 110.0(7)
C54 C52 C53 108.9(7)
O35 C55 O36 127.3(7)
O35 C55 C56 122.1(8)
O36 C55 C56 110.6(8)
N3 C56 C57 106.8(7)
N3 C56 C55 106.5(6)
C57 C56 C55 110.1(7)
C58 C57 C56 114.9(7)
C57 C58 C60 112.6(8)
C57 C58 C59 110.1(9)
C60 C58 C59 109.1(9)
O37 C61 O38 125.9(10)
O37 C61 C62 119.1(10)
O38 C61 C62 114.8(9)
N4 C62 C61 110.2(8)
N4 C62 C63 115.6(9)
C61 C62 C63 109.1(9)
C64 C63 C62 116.6(13)
C66 C64 C63 121(2)
C66 C64 C65A 106(2)
C63 C64 C65A 123.0(19)
C66 C64 C65B 105(2)
C63 C64 C65B 100(2)
C65A C64 C65B 33.3(15)
O40 C67 O39 125(2)
O40 C67 C68 126(2)
O39 C67 C68 108(2)
N5 C68 C67 115.8(16)
N5 C68 C69 104.7(12)
C67 C68 C69 108.2(14)
C70 C69 C68 118.2(17)
C69 C70 C71B 118(3)
C69 C70 C71A 88(3)
C71B C70 C71A 61(3)
C69 C70 C72 103(2)
C71B C70 C72 127(3)
C71A C70 C72 91(3)
O41 C73 O42 140(3)
O41 C73 C74 116(3)
O42 C73 C74 104(2)
N6 C74 C75 114(2)
N6 C74 C73 123(2)
C75 C74 C73 110(2)
C76 C75 C74 121(3)
C78 C76 C75 108(3)
C78 C76 C77 102(3)
C75 C76 C77 94(2)
N7 C79 C80 61.5(19)
N7 C79 O44 134(5)
C80 C79 O44 104(5)
N7 C79 O43 120(4)
C80 C79 O43 152(5)
O44 C79 O43 53(3)
N7 C79 C81 105(3)
C80 C79 C81 49.2(17)
O44 C79 C81 91(4)
O43 C79 C81 135(4)
N8 C80 C81 137(4)
N8 C80 C79 120(4)
C81 C80 C79 81(3)
N8 C80 N7 62(2)
C81 C80 N7 129(4)
C79 C80 N7 58(3)
C82 C81 C80 125(3)
C82 C81 C79 135(3)
C80 C81 C79 49.5(16)

loop_
_geom_bond_atom_site_label_1
_geom_bond_atom_site_label_2
_geom_bond_distance
_geom_bond_site_symmetry_2
S1 O4 1.375(11) .
S1 O2 1.379(11) .
S1 O6 1.464(12) .
S1 O1 1.56(5) .
S1 O5 1.56(4) .
S1 O3 1.64(5) .
S1 C3 1.759(8) .
N1 C44 1.425(15) .
C1 C2 1.371(10) .
C1 C6 1.391(10) .
C1 C42 1.534(10) .
S2 O13 1.422(8) .
S2 O9 1.446(8) .
S2 O10 1.45(8) .
S2 O11 1.454(8) .
S2 O8 1.49(7) .
S2 O12 1.56(7) .
S2 C10 1.761(7) .
N2 C50 1.476(10) .
C2 C3 1.401(11) .
S3 O15 1.422(7) .
S3 O16 1.440(6) .
S3 O17 1.484(6) .
S3 C17 1.782(8) .
N3 C56 1.470(10) .
C3 C4 1.371(11) .
S4 O21 1.418(6) .
S4 O19 1.442(7) .
S4 O20 1.455(7) .
S4 C24 1.790(7) .
N4 C62 1.448(11) .
C4 C5 1.391(10) .
S5 O25 1.445(6) .
S5 O23 1.450(6) .
S5 O24 1.453(5) .
S5 C31 1.750(8) .
N5 C68 1.453(16) .
C5 C6 1.411(10) .
C5 C7 1.513(10) .
S6 O29 1.440(7) .
S6 O28 1.456(7) .
S6 O27 1.459(7) .
S6 C38 1.761(8) .
N6 C74 1.34(3) .
C6 O7 1.373(8) .
N7 C79 1.45(7) .
N7 C80 1.50(2) .
N7 N8 1.53(5) .
C7 C8 1.499(10) .
N8 C80 1.467(19) .
C8 C9 1.414(10) .
C8 C13 1.445(10) .
C9 C10 1.397(11) .
C10 C11 1.379(10) .
C11 C12 1.371(10) .
C12 C13 1.361(10) .
C12 C14 1.523(10) .
C13 O14 1.376(8) .
C14 C15 1.535(10) .
C15 C16 1.385(10) .
C15 C20 1.419(11) .
C16 C17 1.402(11) .
C17 C18 1.372(11) .
O18 C20 1.363(8) .
C18 C19 1.393(10) .
C19 C20 1.387(10) .
C19 C21 1.501(10) .
C21 C22 1.526(10) .
O22 C27 1.383(8) .
C22 C27 1.382(10) .
C22 C23 1.388(10) .
C23 C24 1.352(10) .
C24 C25 1.407(10) .
C25 C26 1.372(10) .
O26 C34 1.346(8) .
C26 C27 1.402(10) .
C26 C28 1.512(9) .
C28 C29 1.528(10) .
C29 C30 1.379(10) .
C29 C34 1.415(10) .
O30 C41 1.396(8) .
C30 C31 1.376(10) .
O31 C43 1.284(17) .
C31 C32 1.418(10) .
O32 C43 1.282(17) .
C32 C33 1.349(10) .
O33 C49 1.296(11) .
C33 C34 1.404(9) .
C33 C35 1.526(10) .
O34 C49 1.198(10) .
O35 C55 1.211(10) .
C35 C36 1.526(9) .
O36 C55 1.318(10) .
C36 C41 1.385(10) .
C36 C37 1.386(10) .
O37 C61 1.219(11) .
C37 C38 1.384(10) .
O38 C61 1.297(11) .
C38 C39 1.393(11) .
O39 C67 1.25(2) .
C39 C40 1.361(10) .
O40 C67 1.21(2) .
C40 C41 1.386(10) .
C40 C42 1.498(10) .
O41 C73 1.13(3) .
O42 C73 1.15(3) .
O43 O44 1.46(6) .
O43 C79 1.65(6) .
C43 C44 1.441(19) .
O44 C79 1.60(7) .
C44 C45 1.627(16) .
O45 O50 1.39(3) 1_455
C45 C46 1.425(14) .
C46 C48 1.434(13) .
C46 C47 1.509(18) .
O49 O52 0.81(4) 2_675
C49 C50 1.466(13) .
O50 O45 1.39(3) 1_655
C50 C51 1.500(12) .
C51 C52 1.483(12) .
O52 O49 0.81(4) 2_674
C52 C54 1.538(12) .
C52 C53 1.570(11) .
C55 C56 1.551(11) .
C56 C57 1.541(12) .
C57 C58 1.503(14) .
C58 C60 1.504(13) .
C58 C59 1.570(14) .
C61 C62 1.521(13) .
C62 C63 1.524(15) .
C63 C64 1.51(2) .
C64 C66 1.42(3) .
C64 C65A 1.55(3) .
C64 C65B 1.63(4) .
C67 C68 1.521(16) .
C68 C69 1.65(2) .
C69 C70 1.45(3) .
C70 C71B 1.50(2) .
C70 C71A 1.51(2) .
C70 C72 1.525(18) .
C73 C74 1.600(18) .
C74 C75 1.577(18) .
C75 C76 1.539(19) .
C76 C78 1.45(4) .
C76 C77 1.74(4) .
C79 C80 1.49(2) .
C79 C81 1.93(6) .
C80 C81 1.480(19) .
C81 C82 1.474(18) .
